data_7124996
loop_
_publ_author_name
'Hoerger, Christopher J.'
'La Pierre, Henry S.'
'Maron, Laurent'
'Scheurer, Andreas'
'Heinemann, Frank W.'
'Meyer, Karsten'

_publ_section_title
;
 Reductive disproportionation of nitric oxide mediated by low-valent
 uranium.
;
_journal_issue 72
_journal_name_full 'Chemical communications (Cambridge, England)'
_journal_page_first 10854
_journal_page_last 10857
_journal_paper_doi 10.1039/c6cc06095a
_journal_volume 52
_journal_year 2016
_chemical_formula_moiety 'C81 H105 O3 U, 1.44(C6 H14), 0.56(C6 H6)'
_chemical_formula_sum 'C93 H128.56 O3 U'
_chemical_formula_weight 1532.56
_chemical_properties_physical Air-sensitive,Moisture-sensitive,Oxygen-sensitive
_space_group_IT_number 14
_space_group_name_Hall '-P 2ybc'
_space_group_name_H-M_alt 'P 1 21/c 1'
_symmetry_cell_setting monoclinic
_symmetry_space_group_name_Hall '-P 2ybc'
_symmetry_space_group_name_H-M 'P 1 21/c 1'
_atom_sites_solution_hydrogens geom
_atom_sites_solution_primary direct
_atom_sites_solution_secondary difmap
_audit_creation_method SHELXL-97
_audit_update_record
;
2016-05-02 deposited with the CCDC.
2016-08-05 downloaded from the CCDC.
;
_cell_angle_alpha 90.00
_cell_angle_beta 93.136(5)
_cell_angle_gamma 90.00
_cell_formula_units_Z 4
_cell_length_a 16.6756(14)
_cell_length_b 37.752(3)
_cell_length_c 12.3496(11)
_cell_measurement_reflns_used 9341
_cell_measurement_temperature 100(2)
_cell_measurement_theta_max 24.14
_cell_measurement_theta_min 2.27
_cell_volume 7762.9(11)
_computing_cell_refinement 'Bruker SAINT'
_computing_data_collection 'Bruker APEX2'
_computing_data_reduction 'Bruker SAINT'
_computing_molecular_graphics 'SHELXTL 6.12 (Bruker AXS, 2002)'
_computing_publication_material 'SHELXTL 6.12 (Bruker AXS, 2002)'
_computing_structure_refinement 'SHELXTL 6.12 (Bruker AXS, 2002)'
_computing_structure_solution 'SHELXTL 6.12 (Bruker AXS, 2002)'
_diffrn_ambient_temperature 100(2)
_diffrn_detector_area_resol_mean 83.33
_diffrn_measured_fraction_theta_full 0.985
_diffrn_measured_fraction_theta_max 0.935
_diffrn_measurement_device_type 'Bruker Smart APEX II'
_diffrn_measurement_method '\f and \w scans'
_diffrn_radiation_monochromator graphite
_diffrn_radiation_source 'fine-focus sealed tube'
_diffrn_radiation_type MoK\a
_diffrn_radiation_wavelength 0.71073
_diffrn_reflns_av_R_equivalents 0.0496
_diffrn_reflns_av_sigmaI/netI 0.0534
_diffrn_reflns_limit_h_max 20
_diffrn_reflns_limit_h_min -19
_diffrn_reflns_limit_k_max 46
_diffrn_reflns_limit_k_min -46
_diffrn_reflns_limit_l_max 14
_diffrn_reflns_limit_l_min -15
_diffrn_reflns_number 77570
_diffrn_reflns_theta_full 25.00
_diffrn_reflns_theta_max 26.26
_diffrn_reflns_theta_min 1.08
_exptl_absorpt_coefficient_mu 2.141
_exptl_absorpt_correction_T_max 0.746
_exptl_absorpt_correction_T_min 0.662
_exptl_absorpt_correction_type multi-scan
_exptl_absorpt_process_details 'SADABS, Bruker-AXS, 2008'
_exptl_crystal_colour red
_exptl_crystal_density_diffrn 1.311
_exptl_crystal_density_method 'not measured'
_exptl_crystal_description block
_exptl_crystal_F_000 3210
_exptl_crystal_recrystallization_method 'Re-crystallisation from solvent'
_exptl_crystal_size_max 0.26
_exptl_crystal_size_mid 0.26
_exptl_crystal_size_min 0.25
_refine_diff_density_max 0.949
_refine_diff_density_min -0.684
_refine_diff_density_rms 0.086
_refine_ls_extinction_method none
_refine_ls_goodness_of_fit_ref 1.036
_refine_ls_hydrogen_treatment constr
_refine_ls_matrix_type full
_refine_ls_number_parameters 991
_refine_ls_number_reflns 14670
_refine_ls_number_restraints 162
_refine_ls_restrained_S_all 1.062
_refine_ls_R_factor_all 0.0719
_refine_ls_R_factor_gt 0.0433
_refine_ls_shift/su_max 0.002
_refine_ls_shift/su_mean 0.000
_refine_ls_structure_factor_coef Fsqd
_refine_ls_weighting_details 'calc w=1/[\s^2^(Fo^2^)+(0.0482P)^2^+8.9556P] where P=(Fo^2^+2Fc^2^)/3'
_refine_ls_weighting_scheme calc
_refine_ls_wR_factor_gt 0.0983
_refine_ls_wR_factor_ref 0.1085
_reflns_number_gt 10493
_reflns_number_total 14670
_reflns_threshold_expression >2sigma(I)
_cod_data_source_file c6cc06095a2.cif
_cod_data_source_block hsl1302
_cod_original_sg_symbol_Hall -P2ybc
_cod_original_sg_symbol_H-M P2(1)/c
_cod_database_code 7124996
_solvent_exptl_crystal_recrystallization_method 'benzene, n-hexane'

loop_
_symmetry_equiv_pos_as_xyz
'x, y, z'
'-x, y+1/2, -z+1/2'
'-x, -y, -z'
'x, -y-1/2, z-1/2'

loop_
_atom_site_label
_atom_site_type_symbol
_atom_site_fract_x
_atom_site_fract_y
_atom_site_fract_z
_atom_site_U_iso_or_equiv
_atom_site_adp_type
_atom_site_occupancy
_atom_site_symmetry_multiplicity
_atom_site_calc_flag
_atom_site_refinement_flags
_atom_site_disorder_assembly
_atom_site_disorder_group
U1 U 0.74186(10) 0.89714(3) 0.1500(4) 0.0215(3) Uani 0.531(10) 1 d P A 1
U1A U 0.74862(9) 0.90044(5) 0.1911(4) 0.0214(5) Uani 0.469(10) 1 d P A 2
O1 O 0.70636(15) 0.84813(6) 0.22702(19) 0.0183(6) Uani 1 1 d . . .
O2 O 0.66463(15) 0.94283(6) 0.1701(2) 0.0192(6) Uani 1 1 d . . .
O3 O 0.86450(15) 0.91233(7) 0.1301(2) 0.0197(6) Uani 1 1 d . . .
C1 C 0.6615(2) 0.81828(9) 0.2366(3) 0.0165(8) Uani 1 1 d . A .
C2 C 0.6686(2) 0.79053(10) 0.1612(3) 0.0194(9) Uani 1 1 d . . .
C3 C 0.6189(2) 0.76106(10) 0.1707(3) 0.0257(10) Uani 1 1 d . A .
H3A H 0.6229 0.7422 0.1203 0.031 Uiso 1 1 calc R . .
C4 C 0.5636(2) 0.75817(10) 0.2509(3) 0.0263(10) Uani 1 1 d . . .
C5 C 0.5602(2) 0.78538(10) 0.3244(3) 0.0240(9) Uani 1 1 d . A .
H5A H 0.5231 0.7835 0.3798 0.029 Uiso 1 1 calc R . .
C6 C 0.6083(2) 0.81560(9) 0.3219(3) 0.0185(9) Uani 1 1 d . . .
C7 C 0.7307(2) 0.79119(9) 0.0741(3) 0.0194(9) Uani 1 1 d . A .
C8 C 0.7753(3) 0.82263(10) -0.0948(3) 0.0264(10) Uani 1 1 d . A .
H8A H 0.7626 0.8427 -0.1456 0.032 Uiso 1 1 calc R . .
C9 C 0.8791(2) 0.79721(10) 0.0377(3) 0.0241(9) Uani 1 1 d . A .
H9A H 0.9339 0.8008 0.0732 0.029 Uiso 1 1 calc R . .
C10 C 0.7929(3) 0.75742(10) -0.0796(3) 0.0267(10) Uani 1 1 d . A .
H10A H 0.7908 0.7345 -0.1204 0.032 Uiso 1 1 calc R . .
C11 C 0.7121(2) 0.82087(10) -0.0095(3) 0.0230(9) Uani 1 1 d . . .
H11A H 0.6587 0.8166 -0.0460 0.028 Uiso 1 1 calc R A .
H11B H 0.7102 0.8439 0.0286 0.028 Uiso 1 1 calc R . .
C12 C 0.7309(2) 0.75650(10) 0.0075(3) 0.0237(9) Uani 1 1 d . . .
H12A H 0.7429 0.7363 0.0570 0.028 Uiso 1 1 calc R A .
H12B H 0.6768 0.7527 -0.0276 0.028 Uiso 1 1 calc R . .
C13 C 0.8585(2) 0.82822(10) -0.0391(3) 0.0264(10) Uani 1 1 d . . .
H13A H 0.8592 0.8507 0.0025 0.032 Uiso 1 1 calc R A .
H13B H 0.8991 0.8299 -0.0943 0.032 Uiso 1 1 calc R . .
C14 C 0.8773(3) 0.76238(10) -0.0260(3) 0.0292(10) Uani 1 1 d . . .
H14A H 0.8905 0.7423 0.0235 0.035 Uiso 1 1 calc R A .
H14B H 0.9175 0.7631 -0.0821 0.035 Uiso 1 1 calc R . .
C15 C 0.8168(2) 0.79554(10) 0.1249(3) 0.0216(9) Uani 1 1 d . . .
H15A H 0.8199 0.8175 0.1686 0.026 Uiso 1 1 calc R A .
H15B H 0.8295 0.7753 0.1740 0.026 Uiso 1 1 calc R . .
C16 C 0.7740(3) 0.78785(11) -0.1582(3) 0.0286(10) Uani 1 1 d . . .
H16A H 0.7204 0.7843 -0.1952 0.034 Uiso 1 1 calc R A .
H16B H 0.8144 0.7886 -0.2140 0.034 Uiso 1 1 calc R . .
C17 C 0.6077(2) 0.84246(9) 0.4151(3) 0.0169(8) Uani 1 1 d . A .
C18 C 0.5502(2) 0.85895(10) 0.5953(3) 0.0201(9) Uani 1 1 d . A .
H18A H 0.5102 0.8518 0.6486 0.024 Uiso 1 1 calc R . .
C19 C 0.5922(2) 0.90663(10) 0.4717(3) 0.0205(9) Uani 1 1 d . A .
H19A H 0.5805 0.9311 0.4443 0.025 Uiso 1 1 calc R . .
C20 C 0.6952(2) 0.86844(10) 0.5691(3) 0.0194(9) Uani 1 1 d . A .
H20A H 0.7504 0.8681 0.6051 0.023 Uiso 1 1 calc R . .
C21 C 0.5468(2) 0.83272(10) 0.4999(3) 0.0198(9) Uani 1 1 d . . .
H21A H 0.4919 0.8327 0.4649 0.024 Uiso 1 1 calc R A .
H21B H 0.5584 0.8086 0.5276 0.024 Uiso 1 1 calc R . .
C22 C 0.6917(2) 0.84264(9) 0.4748(3) 0.0177(8) Uani 1 1 d . . .
H22A H 0.7045 0.8185 0.5020 0.021 Uiso 1 1 calc R A .
H22B H 0.7325 0.8493 0.4232 0.021 Uiso 1 1 calc R . .
C23 C 0.5308(2) 0.89630(10) 0.5545(3) 0.0215(9) Uani 1 1 d . . .
H23A H 0.5335 0.9132 0.6159 0.026 Uiso 1 1 calc R A .
H23B H 0.4758 0.8970 0.5199 0.026 Uiso 1 1 calc R . .
C24 C 0.6769(2) 0.90541(9) 0.5260(3) 0.0203(9) Uani 1 1 d . . .
H24A H 0.7165 0.9121 0.4728 0.024 Uiso 1 1 calc R A .
H24B H 0.6811 0.9227 0.5864 0.024 Uiso 1 1 calc R . .
C25 C 0.5861(2) 0.88040(9) 0.3768(3) 0.0190(9) Uani 1 1 d . . .
H25A H 0.6230 0.8878 0.3209 0.023 Uiso 1 1 calc R A .
H25B H 0.5307 0.8806 0.3435 0.023 Uiso 1 1 calc R . .
C26 C 0.6348(2) 0.85825(10) 0.6508(3) 0.0216(9) Uani 1 1 d . . .
H26A H 0.6378 0.8751 0.7123 0.026 Uiso 1 1 calc R A .
H26B H 0.6469 0.8342 0.6794 0.026 Uiso 1 1 calc R . .
C27 C 0.5125(3) 0.72517(12) 0.2605(4) 0.0421(12) Uani 1 1 d . A .
H27A H 0.4912 0.7180 0.1882 0.063 Uiso 1 1 calc R . .
H27B H 0.4679 0.7302 0.3066 0.063 Uiso 1 1 calc R . .
H27C H 0.5454 0.7060 0.2927 0.063 Uiso 1 1 calc R . .
C28 C 0.6020(2) 0.96169(9) 0.2062(3) 0.0180(9) Uani 1 1 d . A .
C29 C 0.5225(2) 0.95345(9) 0.1692(3) 0.0162(8) Uani 1 1 d . . .
C30 C 0.4603(2) 0.96924(9) 0.2228(3) 0.0179(8) Uani 1 1 d . A .
H30A H 0.4064 0.9632 0.2013 0.022 Uiso 1 1 calc R . .
C31 C 0.4742(2) 0.99353(9) 0.3065(3) 0.0169(8) Uani 1 1 d . . .
C32 C 0.5525(2) 1.00387(9) 0.3319(3) 0.0175(8) Uani 1 1 d . A .
H32A H 0.5620 1.0217 0.3855 0.021 Uiso 1 1 calc R . .
C33 C 0.6182(2) 0.98947(9) 0.2826(3) 0.0163(8) Uani 1 1 d . . .
C34 C 0.5030(2) 0.92912(9) 0.0709(3) 0.0162(8) Uani 1 1 d . A .
C35 C 0.5317(2) 0.91762(10) -0.1274(3) 0.0223(9) Uani 1 1 d . A .
H35A H 0.5637 0.9258 -0.1888 0.027 Uiso 1 1 calc R . .
C36 C 0.5066(2) 0.86632(10) -0.0043(3) 0.0234(9) Uani 1 1 d . A .
H36A H 0.5220 0.8413 0.0134 0.028 Uiso 1 1 calc R . .
C37 C 0.3940(2) 0.90649(10) -0.0668(3) 0.0219(9) Uani 1 1 d . A .
H37A H 0.3354 0.9077 -0.0887 0.026 Uiso 1 1 calc R . .
C38 C 0.5485(2) 0.94170(10) -0.0274(3) 0.0232(9) Uani 1 1 d . . .
H38A H 0.6068 0.9418 -0.0079 0.028 Uiso 1 1 calc R A .
H38B H 0.5320 0.9663 -0.0460 0.028 Uiso 1 1 calc R . .
C39 C 0.4121(2) 0.93003(11) 0.0337(3) 0.0246(9) Uani 1 1 d . . .
H39A H 0.3799 0.9217 0.0938 0.030 Uiso 1 1 calc R A .
H39B H 0.3961 0.9547 0.0164 0.030 Uiso 1 1 calc R . .
C40 C 0.5557(2) 0.87997(10) -0.0946(3) 0.0233(9) Uani 1 1 d . . .
H40A H 0.5481 0.8642 -0.1583 0.028 Uiso 1 1 calc R A .
H40B H 0.6133 0.8796 -0.0706 0.028 Uiso 1 1 calc R . .
C41 C 0.4174(2) 0.86830(11) -0.0373(3) 0.0277(10) Uani 1 1 d . . .
H41A H 0.3857 0.8600 0.0233 0.033 Uiso 1 1 calc R A .
H41B H 0.4052 0.8526 -0.1003 0.033 Uiso 1 1 calc R . .
C42 C 0.5231(2) 0.89011(10) 0.0967(3) 0.0223(9) Uani 1 1 d . . .
H42A H 0.4902 0.8818 0.1561 0.027 Uiso 1 1 calc R A .
H42B H 0.5803 0.8881 0.1216 0.027 Uiso 1 1 calc R . .
C43 C 0.4427(2) 0.91929(11) -0.1594(3) 0.0269(10) Uani 1 1 d . . .
H43A H 0.4309 0.9043 -0.2241 0.032 Uiso 1 1 calc R A .
H43B H 0.4275 0.9440 -0.1782 0.032 Uiso 1 1 calc R . .
C44 C 0.7036(2) 1.00336(9) 0.3096(3) 0.0174(8) Uani 1 1 d . A .
C45 C 0.7890(2) 1.05178(10) 0.4018(3) 0.0203(9) Uani 1 1 d . A .
H45A H 0.7867 1.0741 0.4450 0.024 Uiso 1 1 calc R . .
C46 C 0.8319(2) 1.02524(10) 0.2292(3) 0.0190(9) Uani 1 1 d . A .
H46A H 0.8581 1.0301 0.1598 0.023 Uiso 1 1 calc R . .
C47 C 0.8405(2) 0.98989(10) 0.4011(3) 0.0210(9) Uani 1 1 d . A .
H47A H 0.8721 0.9715 0.4433 0.025 Uiso 1 1 calc R . .
C48 C 0.7028(2) 1.03786(9) 0.3773(3) 0.0184(9) Uani 1 1 d . . .
H48A H 0.6707 1.0561 0.3369 0.022 Uiso 1 1 calc R A .
H48B H 0.6771 1.0332 0.4463 0.022 Uiso 1 1 calc R . .
C49 C 0.7545(2) 0.97655(10) 0.3769(3) 0.0188(9) Uani 1 1 d . . .
H49A H 0.7290 0.9720 0.4461 0.023 Uiso 1 1 calc R A .
H49B H 0.7561 0.9539 0.3368 0.023 Uiso 1 1 calc R . .
C50 C 0.8290(2) 1.05943(10) 0.2956(3) 0.0222(9) Uani 1 1 d . . .
H50A H 0.8842 1.0684 0.3115 0.027 Uiso 1 1 calc R A .
H50B H 0.7982 1.0777 0.2538 0.027 Uiso 1 1 calc R . .
C51 C 0.8801(2) 0.99717(10) 0.2940(3) 0.0215(9) Uani 1 1 d . . .
H51A H 0.9358 1.0056 0.3091 0.026 Uiso 1 1 calc R A .
H51B H 0.8821 0.9750 0.2512 0.026 Uiso 1 1 calc R . .
C52 C 0.7459(2) 1.01218(10) 0.2039(3) 0.0173(8) Uani 1 1 d . . .
H52A H 0.7471 0.9908 0.1578 0.021 Uiso 1 1 calc R A .
H52B H 0.7150 1.0307 0.1630 0.021 Uiso 1 1 calc R . .
C53 C 0.8381(2) 1.02406(10) 0.4673(3) 0.0233(9) Uani 1 1 d . . .
H53A H 0.8934 1.0329 0.4835 0.028 Uiso 1 1 calc R A .
H53B H 0.8132 1.0194 0.5369 0.028 Uiso 1 1 calc R . .
C54 C 0.4046(2) 1.00905(10) 0.3639(3) 0.0212(9) Uani 1 1 d . A .
H54A H 0.3633 0.9908 0.3713 0.032 Uiso 1 1 calc R . .
H54B H 0.3818 1.0290 0.3217 0.032 Uiso 1 1 calc R . .
H54C H 0.4235 1.0174 0.4360 0.032 Uiso 1 1 calc R . .
C55 C 0.9416(2) 0.90841(10) 0.1027(3) 0.0183(9) Uani 1 1 d . A .
C56 C 0.9628(2) 0.92119(10) -0.0006(3) 0.0175(8) Uani 1 1 d . . .
C57 C 1.0404(2) 0.91399(11) -0.0319(3) 0.0241(9) Uani 1 1 d . A .
H57A H 1.0552 0.9217 -0.1013 0.029 Uiso 1 1 calc R . .
C58 C 1.0966(2) 0.89600(11) 0.0341(3) 0.0267(10) Uani 1 1 d . . .
C59 C 1.0749(2) 0.88554(11) 0.1349(3) 0.0244(9) Uani 1 1 d . A .
H59A H 1.1136 0.8736 0.1809 0.029 Uiso 1 1 calc R . .
C60 C 0.9984(2) 0.89157(10) 0.1733(3) 0.0192(9) Uani 1 1 d . . .
C61 C 0.9052(2) 0.94337(10) -0.0738(3) 0.0180(8) Uani 1 1 d . A .
C62 C 0.7711(2) 0.94613(11) -0.1829(3) 0.0222(9) Uani 1 1 d . A .
H62A H 0.7216 0.9324 -0.2051 0.027 Uiso 1 1 calc R . .
C63 C 0.8236(2) 1.00035(10) -0.0844(3) 0.0231(9) Uani 1 1 d . A .
H63A H 0.8081 1.0217 -0.0423 0.028 Uiso 1 1 calc R . .
C64 C 0.8890(2) 0.97922(10) -0.2492(3) 0.0223(9) Uani 1 1 d . A .
H64A H 0.9170 0.9866 -0.3150 0.027 Uiso 1 1 calc R . .
C65 C 0.8286(2) 0.92261(10) -0.1131(3) 0.0196(9) Uani 1 1 d . . .
H65A H 0.8442 0.9018 -0.1560 0.024 Uiso 1 1 calc R A .
H65B H 0.8008 0.9139 -0.0495 0.024 Uiso 1 1 calc R . .
C66 C 0.9451(2) 0.95589(10) -0.1777(3) 0.0214(9) Uani 1 1 d . . .
H66A H 0.9945 0.9694 -0.1567 0.026 Uiso 1 1 calc R A .
H66B H 0.9609 0.9349 -0.2198 0.026 Uiso 1 1 calc R . .
C67 C 0.7480(2) 0.97871(10) -0.1173(3) 0.0233(9) Uani 1 1 d . . .
H67A H 0.7213 0.9711 -0.0516 0.028 Uiso 1 1 calc R A .
H67B H 0.7098 0.9936 -0.1614 0.028 Uiso 1 1 calc R . .
C68 C 0.8654(2) 1.01209(10) -0.1859(3) 0.0256(10) Uani 1 1 d . . .
H68A H 0.8288 1.0271 -0.2319 0.031 Uiso 1 1 calc R A .
H68B H 0.9139 1.0261 -0.1647 0.031 Uiso 1 1 calc R . .
C69 C 0.8811(2) 0.97706(10) -0.0136(3) 0.0200(9) Uani 1 1 d . . .
H69A H 0.8547 0.9703 0.0533 0.024 Uiso 1 1 calc R A .
H69B H 0.9299 0.9908 0.0079 0.024 Uiso 1 1 calc R . .
C70 C 0.8129(2) 0.95799(11) -0.2841(3) 0.0232(9) Uani 1 1 d . . .
H70A H 0.7761 0.9729 -0.3301 0.028 Uiso 1 1 calc R A .
H70B H 0.8277 0.9370 -0.3269 0.028 Uiso 1 1 calc R . .
C71 C 0.9877(2) 0.87985(10) 0.2918(3) 0.0179(8) Uani 1 1 d . A .
C72 C 1.0491(3) 0.88701(11) 0.4850(3) 0.0308(10) Uani 1 1 d . A .
H72A H 1.0920 0.8995 0.5299 0.037 Uiso 1 1 calc R . .
C73 C 0.9982(2) 0.82755(11) 0.4236(3) 0.0299(10) Uani 1 1 d . A .
H73A H 1.0075 0.8014 0.4289 0.036 Uiso 1 1 calc R . .
C74 C 0.9026(2) 0.87636(10) 0.4594(3) 0.0245(9) Uani 1 1 d . A .
H74A H 0.8489 0.8821 0.4872 0.029 Uiso 1 1 calc R . .
C75 C 1.0501(3) 0.89966(11) 0.3659(3) 0.0297(10) Uani 1 1 d . . .
H75A H 1.0388 0.9254 0.3625 0.036 Uiso 1 1 calc R A .
H75B H 1.1043 0.8958 0.3391 0.036 Uiso 1 1 calc R . .
C76 C 0.9050(2) 0.88743(11) 0.3387(3) 0.0255(10) Uani 1 1 d . . .
H76A H 0.8930 0.9130 0.3319 0.031 Uiso 1 1 calc R A .
H76B H 0.8628 0.8744 0.2956 0.031 Uiso 1 1 calc R . .
C77 C 1.0642(2) 0.84725(11) 0.4886(3) 0.0302(10) Uani 1 1 d . . .
H77A H 1.1167 0.8420 0.4585 0.036 Uiso 1 1 calc R A .
H77B H 1.0661 0.8390 0.5648 0.036 Uiso 1 1 calc R . .
C78 C 0.9168(2) 0.83667(11) 0.4638(4) 0.0292(10) Uani 1 1 d . . .
H78A H 0.9135 0.8283 0.5393 0.035 Uiso 1 1 calc R A .
H78B H 0.8745 0.8245 0.4184 0.035 Uiso 1 1 calc R . .
C79 C 1.0005(3) 0.83970(10) 0.3039(3) 0.0273(10) Uani 1 1 d . . .
H79A H 1.0530 0.8333 0.2759 0.033 Uiso 1 1 calc R A .
H79B H 0.9582 0.8271 0.2597 0.033 Uiso 1 1 calc R . .
C80 C 0.9683(3) 0.89599(11) 0.5254(3) 0.0307(10) Uani 1 1 d . . .
H80A H 0.9591 0.9218 0.5194 0.037 Uiso 1 1 calc R A .
H80B H 0.9666 0.8893 0.6028 0.037 Uiso 1 1 calc R . .
C81 C 1.1799(3) 0.88938(14) -0.0029(4) 0.0435(13) Uani 1 1 d . A .
H81A H 1.2026 0.8683 0.0337 0.065 Uiso 1 1 calc R . .
H81B H 1.2140 0.9099 0.0149 0.065 Uiso 1 1 calc R . .
H81C H 1.1773 0.8856 -0.0815 0.065 Uiso 1 1 calc R . .
C101 C 0.2790(8) 0.8156(3) 0.7473(8) 0.052(4) Uani 0.377(5) 1 d PDU B 1
H10B H 0.2694 0.8243 0.8203 0.079 Uiso 0.377(5) 1 calc PR B 1
H10C H 0.3310 0.8035 0.7483 0.079 Uiso 0.377(5) 1 calc PR B 1
H10D H 0.2363 0.7991 0.7238 0.079 Uiso 0.377(5) 1 calc PR B 1
C102 C 0.2795(8) 0.8469(3) 0.6686(7) 0.038(3) Uani 0.377(5) 1 d PDU B 1
H10E H 0.3231 0.8638 0.6895 0.046 Uiso 0.377(5) 1 calc PR B 1
H10F H 0.2275 0.8596 0.6659 0.046 Uiso 0.377(5) 1 calc PR B 1
C103 C 0.2941(7) 0.8291(3) 0.5586(6) 0.043(3) Uani 0.377(5) 1 d PDU B 1
H10G H 0.3450 0.8155 0.5630 0.052 Uiso 0.377(5) 1 calc PR B 1
H10H H 0.2495 0.8127 0.5373 0.052 Uiso 0.377(5) 1 calc PR B 1
C104 C 0.2985(8) 0.8596(3) 0.4766(7) 0.056(3) Uani 0.377(5) 1 d PDU B 1
H10I H 0.2491 0.8742 0.4765 0.067 Uiso 0.377(5) 1 calc PR B 1
H10J H 0.3452 0.8749 0.4956 0.067 Uiso 0.377(5) 1 calc PR B 1
C105 C 0.3066(12) 0.8431(4) 0.3673(8) 0.072(3) Uani 0.377(5) 1 d PDU B 1
H10K H 0.2600 0.8276 0.3481 0.086 Uiso 0.377(5) 1 calc PR B 1
H10L H 0.3563 0.8287 0.3667 0.086 Uiso 0.377(5) 1 calc PR B 1
C106 C 0.3102(13) 0.8747(5) 0.2859(10) 0.083(5) Uani 0.377(5) 1 d PDU B 1
H10M H 0.2706 0.8709 0.2254 0.124 Uiso 0.377(5) 1 calc PR B 1
H10N H 0.3640 0.8760 0.2581 0.124 Uiso 0.377(5) 1 calc PR B 1
H10O H 0.2982 0.8968 0.3230 0.124 Uiso 0.377(5) 1 calc PR B 1
C111 C 0.3746(11) 0.7671(5) 0.0396(14) 0.199(7) Uani 0.623(5) 1 d PDU B 2
H11C H 0.3784 0.7769 -0.0334 0.298 Uiso 0.623(5) 1 calc PR B 2
H11D H 0.3703 0.7413 0.0351 0.298 Uiso 0.623(5) 1 calc PR B 2
H11E H 0.4228 0.7735 0.0843 0.298 Uiso 0.623(5) 1 calc PR B 2
C112 C 0.3045(12) 0.7813(5) 0.0877(15) 0.218(6) Uani 0.623(5) 1 d PDU B 2
H11F H 0.2669 0.7624 0.1079 0.261 Uiso 0.623(5) 1 calc PR B 2
H11G H 0.2758 0.7987 0.0397 0.261 Uiso 0.623(5) 1 calc PR B 2
C113 C 0.3449(12) 0.7985(5) 0.1851(15) 0.219(6) Uani 0.623(5) 1 d PDU B 2
H11H H 0.3986 0.8066 0.1653 0.263 Uiso 0.623(5) 1 calc PR B 2
H11I H 0.3532 0.7803 0.2422 0.263 Uiso 0.623(5) 1 calc PR B 2
C114 C 0.3003(13) 0.8309(5) 0.2353(16) 0.220(6) Uani 0.623(5) 1 d PDU B 2
H11J H 0.2908 0.8479 0.1749 0.264 Uiso 0.623(5) 1 calc PR B 2
H11K H 0.2467 0.8218 0.2523 0.264 Uiso 0.623(5) 1 calc PR B 2
C115 C 0.3263(16) 0.8517(6) 0.3259(19) 0.221(6) Uani 0.623(5) 1 d PDU B 2
H11L H 0.3856 0.8500 0.3294 0.265 Uiso 0.623(5) 1 calc PR B 2
H11M H 0.3086 0.8386 0.3898 0.265 Uiso 0.623(5) 1 calc PR B 2
C116 C 0.3072(16) 0.8925(5) 0.350(2) 0.211(7) Uani 0.623(5) 1 d PDU B 2
H11N H 0.3571 0.9048 0.3720 0.316 Uiso 0.623(5) 1 calc PR B 2
H11O H 0.2696 0.8940 0.4080 0.316 Uiso 0.623(5) 1 calc PR B 2
H11P H 0.2831 0.9035 0.2840 0.316 Uiso 0.623(5) 1 calc PR B 2
C201 C 0.1114(5) 0.7830(3) 0.9324(6) 0.105(3) Uani 0.555(5) 1 d PGU C 1
H201 H 0.1345 0.7858 1.0039 0.126 Uiso 0.555(5) 1 calc PR C 1
C202 C 0.0655(5) 0.8100(2) 0.8844(8) 0.100(3) Uani 0.555(5) 1 d PGU C 1
H202 H 0.0571 0.8313 0.9232 0.120 Uiso 0.555(5) 1 calc PR C 1
C203 C 0.0317(5) 0.8059(2) 0.7798(8) 0.099(3) Uani 0.555(5) 1 d PGU C 1
H203 H 0.0003 0.8244 0.7470 0.119 Uiso 0.555(5) 1 calc PR C 1
C204 C 0.0438(6) 0.7747(3) 0.7231(7) 0.100(3) Uani 0.555(5) 1 d PGU C 1
H204 H 0.0207 0.7719 0.6516 0.120 Uiso 0.555(5) 1 calc PR C 1
C205 C 0.0898(6) 0.7477(2) 0.7710(9) 0.108(3) Uani 0.555(5) 1 d PGU C 1
H205 H 0.0981 0.7264 0.7323 0.130 Uiso 0.555(5) 1 calc PR C 1
C206 C 0.1236(5) 0.7518(2) 0.8757(9) 0.109(3) Uani 0.555(5) 1 d PGU C 1
H206 H 0.1550 0.7333 0.9085 0.131 Uiso 0.555(5) 1 calc PR C 1
C211 C 0.0829(17) 0.7637(6) 0.755(2) 0.183(8) Uani 0.445(5) 1 d PDU C 2
H21C H 0.0685 0.7462 0.8090 0.274 Uiso 0.445(5) 1 calc PR C 2
H21D H 0.1120 0.7519 0.6979 0.274 Uiso 0.445(5) 1 calc PR C 2
H21E H 0.0339 0.7746 0.7222 0.274 Uiso 0.445(5) 1 calc PR C 2
C212 C 0.1375(16) 0.7929(7) 0.810(2) 0.179(6) Uani 0.445(5) 1 d PDU C 2
H21F H 0.1045 0.8139 0.8262 0.215 Uiso 0.445(5) 1 calc PR C 2
H21G H 0.1620 0.7838 0.8794 0.215 Uiso 0.445(5) 1 calc PR C 2
C213 C 0.2023(15) 0.8035(6) 0.737(2) 0.171(6) Uani 0.445(5) 1 d PDU C 2
H21H H 0.1789 0.7989 0.6630 0.206 Uiso 0.445(5) 1 calc PR C 2
H21I H 0.2445 0.7853 0.7500 0.206 Uiso 0.445(5) 1 calc PR C 2
C214 C 0.2499(16) 0.8392(6) 0.727(2) 0.164(6) Uani 0.445(5) 1 d PDU C 2
H21J H 0.2122 0.8584 0.7034 0.197 Uiso 0.445(5) 1 calc PR C 2
H21K H 0.2753 0.8458 0.7981 0.197 Uiso 0.445(5) 1 calc PR C 2
C215 C 0.3091(16) 0.8358(6) 0.651(2) 0.166(6) Uani 0.445(5) 1 d PDU C 2
H21L H 0.3625 0.8402 0.6877 0.199 Uiso 0.445(5) 1 calc PR C 2
H21M H 0.3001 0.8538 0.5935 0.199 Uiso 0.445(5) 1 calc PR C 2
C216 C 0.3075(16) 0.7965(6) 0.597(2) 0.188(8) Uani 0.445(5) 1 d PDU C 2
H21N H 0.3479 0.7951 0.5424 0.282 Uiso 0.445(5) 1 calc PR C 2
H21O H 0.2542 0.7919 0.5625 0.282 Uiso 0.445(5) 1 calc PR C 2
H21P H 0.3195 0.7787 0.6535 0.282 Uiso 0.445(5) 1 calc PR C 2

loop_
_atom_site_aniso_label
_atom_site_aniso_U_11
_atom_site_aniso_U_22
_atom_site_aniso_U_33
_atom_site_aniso_U_23
_atom_site_aniso_U_13
_atom_site_aniso_U_12
U1 0.0158(3) 0.0154(2) 0.0342(10) -0.0014(4) 0.0087(4) -0.00095(17)
U1A 0.0137(3) 0.0139(3) 0.0370(12) 0.0049(5) 0.0064(4) 0.0007(2)
O1 0.0217(14) 0.0130(13) 0.0205(14) -0.0030(11) 0.0041(12) -0.0024(11)
O2 0.0170(14) 0.0172(13) 0.0237(15) -0.0050(11) 0.0035(12) 0.0016(11)
O3 0.0158(14) 0.0228(14) 0.0209(15) 0.0022(12) 0.0040(12) -0.0007(11)
C1 0.016(2) 0.0141(18) 0.019(2) 0.0002(16) -0.0005(17) 0.0014(16)
C2 0.020(2) 0.0189(19) 0.019(2) -0.0041(17) -0.0019(17) 0.0002(17)
C3 0.030(2) 0.021(2) 0.027(2) -0.0081(18) 0.001(2) -0.0020(18)
C4 0.025(2) 0.021(2) 0.033(3) -0.0068(19) 0.007(2) -0.0068(18)
C5 0.022(2) 0.020(2) 0.030(2) -0.0061(18) 0.0048(19) -0.0032(17)
C6 0.017(2) 0.0145(19) 0.023(2) -0.0035(16) -0.0029(18) 0.0021(16)
C7 0.023(2) 0.0147(19) 0.020(2) -0.0026(16) 0.0035(18) 0.0001(16)
C8 0.038(3) 0.018(2) 0.023(2) 0.0029(17) 0.002(2) 0.0024(19)
C9 0.020(2) 0.025(2) 0.027(2) 0.0015(18) 0.0005(18) 0.0003(18)
C10 0.037(3) 0.018(2) 0.025(2) -0.0072(17) 0.004(2) 0.0001(19)
C11 0.027(2) 0.018(2) 0.023(2) -0.0056(17) -0.0023(19) 0.0023(17)
C12 0.029(2) 0.0162(19) 0.026(2) -0.0036(17) 0.0034(19) -0.0019(18)
C13 0.032(2) 0.022(2) 0.025(2) -0.0022(18) 0.007(2) -0.0042(19)
C14 0.035(3) 0.023(2) 0.031(3) -0.0006(19) 0.009(2) 0.0077(19)
C15 0.026(2) 0.020(2) 0.019(2) -0.0026(17) 0.0010(18) 0.0033(17)
C16 0.038(3) 0.024(2) 0.024(2) -0.0063(18) 0.001(2) -0.0017(19)
C17 0.017(2) 0.0159(18) 0.018(2) 0.0024(16) 0.0004(16) -0.0010(16)
C18 0.023(2) 0.022(2) 0.016(2) -0.0007(16) 0.0068(17) -0.0010(17)
C19 0.028(2) 0.0138(19) 0.020(2) 0.0022(16) 0.0061(18) 0.0040(17)
C20 0.019(2) 0.022(2) 0.016(2) -0.0009(17) -0.0009(17) -0.0002(17)
C21 0.018(2) 0.020(2) 0.022(2) -0.0013(17) 0.0012(17) -0.0013(17)
C22 0.019(2) 0.0131(18) 0.022(2) 0.0019(16) 0.0021(17) 0.0002(16)
C23 0.024(2) 0.023(2) 0.017(2) -0.0034(17) 0.0036(17) 0.0002(18)
C24 0.025(2) 0.017(2) 0.019(2) -0.0027(16) 0.0081(18) -0.0060(17)
C25 0.024(2) 0.018(2) 0.015(2) 0.0011(16) 0.0004(17) 0.0015(17)
C26 0.030(2) 0.019(2) 0.016(2) 0.0012(16) 0.0018(18) -0.0031(18)
C27 0.044(3) 0.029(2) 0.056(3) -0.014(2) 0.023(3) -0.014(2)
C28 0.022(2) 0.0143(18) 0.018(2) 0.0006(16) 0.0046(17) 0.0022(16)
C29 0.019(2) 0.0137(18) 0.016(2) -0.0015(16) 0.0057(17) 0.0005(16)
C30 0.017(2) 0.0190(19) 0.018(2) 0.0017(16) 0.0010(17) -0.0011(16)
C31 0.020(2) 0.0165(19) 0.014(2) 0.0012(16) 0.0043(17) 0.0002(16)
C32 0.025(2) 0.0128(18) 0.015(2) -0.0005(15) 0.0035(17) -0.0009(16)
C33 0.017(2) 0.0150(18) 0.017(2) 0.0014(16) 0.0044(17) -0.0005(16)
C34 0.0135(19) 0.0169(19) 0.019(2) -0.0015(16) 0.0056(16) -0.0017(16)
C35 0.023(2) 0.024(2) 0.020(2) 0.0027(17) 0.0049(18) 0.0011(18)
C36 0.034(2) 0.0130(19) 0.024(2) -0.0010(17) 0.0047(19) 0.0016(18)
C37 0.018(2) 0.027(2) 0.020(2) -0.0039(17) 0.0007(17) -0.0009(17)
C38 0.023(2) 0.022(2) 0.024(2) 0.0044(18) 0.0006(18) -0.0020(18)
C39 0.021(2) 0.029(2) 0.024(2) -0.0020(18) 0.0021(18) -0.0043(18)
C40 0.022(2) 0.026(2) 0.021(2) -0.0012(18) -0.0011(18) 0.0010(18)
C41 0.024(2) 0.034(2) 0.025(2) 0.0007(19) 0.0006(19) -0.0079(19)
C42 0.024(2) 0.020(2) 0.022(2) -0.0013(17) 0.0000(18) -0.0031(17)
C43 0.024(2) 0.030(2) 0.026(2) 0.0019(19) -0.0017(19) 0.0024(19)
C44 0.019(2) 0.0154(19) 0.018(2) 0.0008(16) 0.0037(17) -0.0003(16)
C45 0.022(2) 0.0180(19) 0.021(2) -0.0042(17) -0.0012(18) -0.0055(17)
C46 0.016(2) 0.023(2) 0.018(2) 0.0002(17) 0.0024(17) -0.0051(17)
C47 0.021(2) 0.019(2) 0.023(2) 0.0037(17) -0.0016(18) 0.0018(17)
C48 0.021(2) 0.0146(19) 0.020(2) 0.0033(16) 0.0034(17) -0.0021(16)
C49 0.023(2) 0.0170(19) 0.017(2) 0.0012(16) 0.0041(17) -0.0030(16)
C50 0.020(2) 0.020(2) 0.026(2) 0.0009(17) 0.0014(18) -0.0070(17)
C51 0.018(2) 0.023(2) 0.023(2) 0.0005(17) -0.0001(18) -0.0028(17)
C52 0.017(2) 0.0185(19) 0.017(2) 0.0002(16) 0.0000(17) -0.0011(16)
C53 0.022(2) 0.029(2) 0.019(2) 0.0013(18) -0.0008(18) -0.0088(18)
C54 0.020(2) 0.023(2) 0.021(2) -0.0038(17) 0.0028(18) -0.0002(17)
C55 0.0117(19) 0.0188(19) 0.025(2) -0.0054(17) 0.0033(17) -0.0005(16)
C56 0.017(2) 0.022(2) 0.013(2) -0.0015(16) 0.0029(17) 0.0000(16)
C57 0.022(2) 0.030(2) 0.021(2) -0.0011(18) 0.0069(18) -0.0010(19)
C58 0.018(2) 0.036(2) 0.026(2) 0.005(2) 0.0047(18) 0.0047(19)
C59 0.021(2) 0.029(2) 0.023(2) 0.0031(18) 0.0007(18) 0.0060(18)
C60 0.018(2) 0.020(2) 0.020(2) -0.0021(16) 0.0008(17) -0.0014(16)
C61 0.0149(19) 0.021(2) 0.018(2) 0.0005(16) 0.0032(16) -0.0022(16)
C62 0.014(2) 0.029(2) 0.023(2) -0.0015(18) -0.0010(17) -0.0071(17)
C63 0.022(2) 0.021(2) 0.027(2) -0.0008(17) -0.0014(18) -0.0012(17)
C64 0.017(2) 0.031(2) 0.018(2) 0.0041(18) 0.0025(17) -0.0042(18)
C65 0.018(2) 0.023(2) 0.018(2) -0.0021(17) 0.0027(17) -0.0045(17)
C66 0.014(2) 0.030(2) 0.020(2) 0.0011(18) 0.0033(17) -0.0030(17)
C67 0.017(2) 0.030(2) 0.023(2) 0.0032(18) 0.0021(18) 0.0019(18)
C68 0.026(2) 0.024(2) 0.026(2) 0.0078(18) -0.0030(19) -0.0039(18)
C69 0.019(2) 0.020(2) 0.021(2) -0.0003(17) 0.0005(17) -0.0051(17)
C70 0.021(2) 0.030(2) 0.018(2) 0.0007(18) -0.0025(18) 0.0004(18)
C71 0.017(2) 0.019(2) 0.018(2) -0.0001(16) 0.0023(17) -0.0011(16)
C72 0.027(2) 0.033(2) 0.031(3) -0.006(2) -0.007(2) -0.007(2)
C73 0.029(2) 0.021(2) 0.039(3) 0.0010(19) -0.004(2) 0.0012(19)
C74 0.020(2) 0.028(2) 0.026(2) 0.0019(18) 0.0036(18) 0.0018(18)
C75 0.025(2) 0.034(2) 0.030(3) 0.003(2) -0.002(2) -0.005(2)
C76 0.025(2) 0.025(2) 0.026(2) 0.0013(18) -0.0039(19) -0.0034(18)
C77 0.022(2) 0.041(3) 0.027(2) 0.006(2) 0.0009(19) 0.000(2)
C78 0.027(2) 0.028(2) 0.033(3) 0.0056(19) 0.001(2) -0.0078(19)
C79 0.028(2) 0.026(2) 0.027(2) -0.0005(19) -0.0017(19) 0.0010(19)
C80 0.033(3) 0.034(2) 0.026(2) -0.0037(19) 0.003(2) -0.003(2)
C81 0.025(3) 0.068(3) 0.038(3) 0.014(3) 0.008(2) 0.016(2)
C101 0.032(6) 0.058(7) 0.065(8) -0.010(6) -0.017(6) -0.008(6)
C102 0.028(5) 0.043(5) 0.042(5) -0.003(4) -0.025(4) 0.005(4)
C103 0.029(5) 0.056(5) 0.043(5) 0.003(4) -0.018(4) 0.006(4)
C104 0.037(5) 0.078(6) 0.052(5) 0.009(5) -0.009(5) 0.001(5)
C105 0.053(6) 0.102(7) 0.059(6) 0.023(5) -0.002(5) -0.002(6)
C106 0.067(9) 0.116(10) 0.065(9) 0.034(8) -0.006(8) -0.010(9)
C111 0.178(13) 0.212(14) 0.202(13) 0.129(11) -0.022(11) 0.068(11)
C112 0.187(11) 0.236(13) 0.223(12) 0.123(11) -0.049(10) 0.030(9)
C113 0.185(11) 0.241(13) 0.223(12) 0.122(11) -0.058(9) 0.029(9)
C114 0.178(10) 0.248(14) 0.226(12) 0.113(11) -0.060(9) 0.030(9)
C115 0.173(11) 0.254(14) 0.229(12) 0.103(12) -0.057(10) 0.025(10)
C116 0.141(12) 0.261(16) 0.226(14) 0.045(14) -0.033(12) 0.029(12)
C201 0.070(5) 0.129(7) 0.120(6) 0.032(5) 0.029(5) -0.015(5)
C202 0.062(5) 0.126(7) 0.115(6) 0.027(5) 0.034(5) -0.009(5)
C203 0.063(5) 0.126(7) 0.111(6) 0.032(5) 0.034(5) -0.002(5)
C204 0.064(5) 0.126(7) 0.112(6) 0.039(5) 0.031(5) 0.001(5)
C205 0.081(5) 0.120(7) 0.128(7) 0.040(6) 0.035(5) -0.008(5)
C206 0.077(5) 0.122(7) 0.130(7) 0.038(6) 0.027(5) -0.008(5)
C211 0.219(17) 0.125(13) 0.210(16) 0.025(12) 0.060(13) -0.037(13)
C212 0.202(15) 0.148(12) 0.189(13) -0.010(10) 0.027(10) -0.034(10)
C213 0.192(15) 0.143(11) 0.180(13) -0.015(10) 0.017(10) -0.037(10)
C214 0.182(15) 0.139(11) 0.171(13) -0.022(10) 0.005(10) -0.040(10)
C215 0.182(15) 0.144(12) 0.170(14) -0.021(10) -0.001(10) -0.048(11)
C216 0.204(17) 0.175(14) 0.183(15) -0.023(12) 0.000(13) -0.057(13)

loop_
_atom_type_symbol
_atom_type_description
_atom_type_scat_dispersion_real
_atom_type_scat_dispersion_imag
_atom_type_scat_source
C C 0.0033 0.0016 'International Tables Vol C Tables 4.2.6.8 and 6.1.1.4'
H H 0.0000 0.0000 'International Tables Vol C Tables 4.2.6.8 and 6.1.1.4'
O O 0.0106 0.0060 'International Tables Vol C Tables 4.2.6.8 and 6.1.1.4'
U U -9.6767 9.6646 'International Tables Vol C Tables 4.2.6.8 and 6.1.1.4'

loop_
_geom_angle_atom_site_label_1
_geom_angle_atom_site_label_2
_geom_angle_atom_site_label_3
_geom_angle
O3 U1 O2 111.98(11)
O3 U1 O1 124.02(13)
O2 U1 O1 116.56(12)
O2 U1A O1 119.56(11)
O2 U1A O3 113.32(11)
O1 U1A O3 124.91(14)
C1 O1 U1A 164.9(2)
C1 O1 U1 154.9(2)
C28 O2 U1A 149.8(3)
C28 O2 U1 157.4(2)
C55 O3 U1 157.0(2)
C55 O3 U1A 160.7(2)
O1 C1 C2 119.4(3)
O1 C1 C6 119.5(3)
C2 C1 C6 121.0(3)
C3 C2 C1 117.7(4)
C3 C2 C7 119.9(3)
C1 C2 C7 122.3(3)
C4 C3 C2 122.7(4)
C4 C3 H3A 118.6
C2 C3 H3A 118.6
C5 C4 C3 117.7(4)
C5 C4 C27 121.2(4)
C3 C4 C27 121.1(4)
C4 C5 C6 123.5(4)
C4 C5 H5A 118.3
C6 C5 H5A 118.3
C5 C6 C1 117.3(3)
C5 C6 C17 119.8(3)
C1 C6 C17 122.7(3)
C2 C7 C15 111.5(3)
C2 C7 C11 111.2(3)
C15 C7 C11 110.0(3)
C2 C7 C12 112.4(3)
C15 C7 C12 106.1(3)
C11 C7 C12 105.4(3)
C13 C8 C16 109.7(3)
C13 C8 C11 109.7(3)
C16 C8 C11 108.9(3)
C13 C8 H8A 109.5
C16 C8 H8A 109.5
C11 C8 H8A 109.5
C14 C9 C13 109.9(3)
C14 C9 C15 109.2(3)
C13 C9 C15 109.0(3)
C14 C9 H9A 109.6
C13 C9 H9A 109.6
C15 C9 H9A 109.6
C16 C10 C12 109.9(3)
C16 C10 C14 109.6(3)
C12 C10 C14 109.8(3)
C16 C10 H10A 109.2
C12 C10 H10A 109.2
C14 C10 H10A 109.2
C8 C11 C7 111.8(3)
C8 C11 H11A 109.3
C7 C11 H11A 109.3
C8 C11 H11B 109.3
C7 C11 H11B 109.3
H11A C11 H11B 107.9
C10 C12 C7 112.0(3)
C10 C12 H12A 109.2
C7 C12 H12A 109.2
C10 C12 H12B 109.2
C7 C12 H12B 109.2
H12A C12 H12B 107.9
C8 C13 C9 109.9(3)
C8 C13 H13A 109.7
C9 C13 H13A 109.7
C8 C13 H13B 109.7
C9 C13 H13B 109.7
H13A C13 H13B 108.2
C9 C14 C10 108.6(3)
C9 C14 H14A 110.0
C10 C14 H14A 110.0
C9 C14 H14B 110.0
C10 C14 H14B 110.0
H14A C14 H14B 108.4
C9 C15 C7 111.7(3)
C9 C15 H15A 109.3
C7 C15 H15A 109.3
C9 C15 H15B 109.3
C7 C15 H15B 109.3
H15A C15 H15B 107.9
C10 C16 C8 108.9(3)
C10 C16 H16A 109.9
C8 C16 H16A 109.9
C10 C16 H16B 109.9
C8 C16 H16B 109.9
H16A C16 H16B 108.3
C6 C17 C21 112.5(3)
C6 C17 C25 113.2(3)
C21 C17 C25 106.1(3)
C6 C17 C22 108.5(3)
C21 C17 C22 106.9(3)
C25 C17 C22 109.4(3)
C23 C18 C26 109.7(3)
C23 C18 C21 110.1(3)
C26 C18 C21 109.0(3)
C23 C18 H18A 109.3
C26 C18 H18A 109.3
C21 C18 H18A 109.3
C24 C19 C25 109.7(3)
C24 C19 C23 109.5(3)
C25 C19 C23 109.0(3)
C24 C19 H19A 109.5
C25 C19 H19A 109.5
C23 C19 H19A 109.5
C26 C20 C22 110.4(3)
C26 C20 C24 109.7(3)
C22 C20 C24 108.8(3)
C26 C20 H20A 109.3
C22 C20 H20A 109.3
C24 C20 H20A 109.3
C18 C21 C17 111.6(3)
C18 C21 H21A 109.3
C17 C21 H21A 109.3
C18 C21 H21B 109.3
C17 C21 H21B 109.3
H21A C21 H21B 108.0
C20 C22 C17 111.4(3)
C20 C22 H22A 109.3
C17 C22 H22A 109.3
C20 C22 H22B 109.3
C17 C22 H22B 109.3
H22A C22 H22B 108.0
C18 C23 C19 108.5(3)
C18 C23 H23A 110.0
C19 C23 H23A 110.0
C18 C23 H23B 110.0
C19 C23 H23B 110.0
H23A C23 H23B 108.4
C20 C24 C19 110.1(3)
C20 C24 H24A 109.6
C19 C24 H24A 109.6
C20 C24 H24B 109.6
C19 C24 H24B 109.6
H24A C24 H24B 108.1
C19 C25 C17 111.1(3)
C19 C25 H25A 109.4
C17 C25 H25A 109.4
C19 C25 H25B 109.4
C17 C25 H25B 109.4
H25A C25 H25B 108.0
C20 C26 C18 109.1(3)
C20 C26 H26A 109.9
C18 C26 H26A 109.9
C20 C26 H26B 109.9
C18 C26 H26B 109.9
H26A C26 H26B 108.3
C4 C27 H27A 109.5
C4 C27 H27B 109.5
H27A C27 H27B 109.5
C4 C27 H27C 109.5
H27A C27 H27C 109.5
H27B C27 H27C 109.5
O2 C28 C29 120.2(3)
O2 C28 C33 118.7(3)
C29 C28 C33 121.1(3)
C30 C29 C28 117.5(3)
C30 C29 C34 119.9(3)
C28 C29 C34 122.6(3)
C31 C30 C29 122.4(3)
C31 C30 H30A 118.8
C29 C30 H30A 118.8
C32 C31 C30 118.1(3)
C32 C31 C54 121.7(3)
C30 C31 C54 120.1(3)
C31 C32 C33 123.1(3)
C31 C32 H32A 118.4
C33 C32 H32A 118.4
C32 C33 C28 116.8(3)
C32 C33 C44 120.9(3)
C28 C33 C44 122.3(3)
C42 C34 C38 110.3(3)
C42 C34 C29 111.9(3)
C38 C34 C29 110.2(3)
C42 C34 C39 106.2(3)
C38 C34 C39 105.8(3)
C29 C34 C39 112.2(3)
C43 C35 C40 110.3(3)
C43 C35 C38 108.4(3)
C40 C35 C38 107.6(3)
C43 C35 H35A 110.2
C40 C35 H35A 110.2
C38 C35 H35A 110.2
C40 C36 C41 110.3(3)
C40 C36 C42 108.5(3)
C41 C36 C42 108.4(3)
C40 C36 H36A 109.9
C41 C36 H36A 109.9
C42 C36 H36A 109.9
C43 C37 C41 109.8(3)
C43 C37 C39 109.5(3)
C41 C37 C39 108.3(3)
C43 C37 H37A 109.7
C41 C37 H37A 109.7
C39 C37 H37A 109.7
C34 C38 C35 111.9(3)
C34 C38 H38A 109.2
C35 C38 H38A 109.2
C34 C38 H38B 109.2
C35 C38 H38B 109.2
H38A C38 H38B 107.9
C37 C39 C34 111.6(3)
C37 C39 H39A 109.3
C34 C39 H39A 109.3
C37 C39 H39B 109.3
C34 C39 H39B 109.3
H39A C39 H39B 108.0
C36 C40 C35 111.6(3)
C36 C40 H40A 109.3
C35 C40 H40A 109.3
C36 C40 H40B 109.3
C35 C40 H40B 109.3
H40A C40 H40B 108.0
C36 C41 C37 110.0(3)
C36 C41 H41A 109.7
C37 C41 H41A 109.7
C36 C41 H41B 109.7
C37 C41 H41B 109.7
H41A C41 H41B 108.2
C34 C42 C36 111.2(3)
C34 C42 H42A 109.4
C36 C42 H42A 109.4
C34 C42 H42B 109.4
C36 C42 H42B 109.4
H42A C42 H42B 108.0
C35 C43 C37 110.3(3)
C35 C43 H43A 109.6
C37 C43 H43A 109.6
C35 C43 H43B 109.6
C37 C43 H43B 109.6
H43A C43 H43B 108.1
C49 C44 C33 111.7(3)
C49 C44 C48 106.5(3)
C33 C44 C48 111.6(3)
C49 C44 C52 109.5(3)
C33 C44 C52 110.4(3)
C48 C44 C52 106.9(3)
C50 C45 C53 109.6(3)
C50 C45 C48 110.0(3)
C53 C45 C48 109.6(3)
C50 C45 H45A 109.2
C53 C45 H45A 109.2
C48 C45 H45A 109.2
C51 C46 C50 109.5(3)
C51 C46 C52 110.0(3)
C50 C46 C52 108.9(3)
C51 C46 H46A 109.5
C50 C46 H46A 109.5
C52 C46 H46A 109.5
C53 C47 C49 109.2(3)
C53 C47 C51 109.6(3)
C49 C47 C51 109.4(3)
C53 C47 H47A 109.5
C49 C47 H47A 109.5
C51 C47 H47A 109.5
C45 C48 C44 110.9(3)
C45 C48 H48A 109.5
C44 C48 H48A 109.5
C45 C48 H48B 109.5
C44 C48 H48B 109.5
H48A C48 H48B 108.1
C47 C49 C44 111.8(3)
C47 C49 H49A 109.3
C44 C49 H49A 109.3
C47 C49 H49B 109.3
C44 C49 H49B 109.3
H49A C49 H49B 107.9
C45 C50 C46 109.2(3)
C45 C50 H50A 109.8
C46 C50 H50A 109.8
C45 C50 H50B 109.8
C46 C50 H50B 109.8
H50A C50 H50B 108.3
C46 C51 C47 109.7(3)
C46 C51 H51A 109.7
C47 C51 H51A 109.7
C46 C51 H51B 109.7
C47 C51 H51B 109.7
H51A C51 H51B 108.2
C46 C52 C44 111.2(3)
C46 C52 H52A 109.4
C44 C52 H52A 109.4
C46 C52 H52B 109.4
C44 C52 H52B 109.4
H52A C52 H52B 108.0
C47 C53 C45 108.8(3)
C47 C53 H53A 109.9
C45 C53 H53A 109.9
C47 C53 H53B 109.9
C45 C53 H53B 109.9
H53A C53 H53B 108.3
C31 C54 H54A 109.5
C31 C54 H54B 109.5
H54A C54 H54B 109.5
C31 C54 H54C 109.5
H54A C54 H54C 109.5
H54B C54 H54C 109.5
O3 C55 C60 120.7(3)
O3 C55 C56 118.1(3)
C60 C55 C56 121.1(3)
C57 C56 C55 117.4(3)
C57 C56 C61 120.2(3)
C55 C56 C61 122.3(3)
C58 C57 C56 122.6(4)
C58 C57 H57A 118.7
C56 C57 H57A 118.7
C59 C58 C57 118.1(4)
C59 C58 C81 121.4(4)
C57 C58 C81 120.5(4)
C58 C59 C60 123.3(4)
C58 C59 H59A 118.3
C60 C59 H59A 118.3
C55 C60 C59 117.2(3)
C55 C60 C71 127.5(3)
C59 C60 C71 115.3(3)
C56 C61 C69 109.8(3)
C56 C61 C66 111.8(3)
C69 C61 C66 106.5(3)
C56 C61 C65 112.8(3)
C69 C61 C65 109.6(3)
C66 C61 C65 106.2(3)
C70 C62 C67 109.6(3)
C70 C62 C65 109.2(3)
C67 C62 C65 109.5(3)
C70 C62 H62A 109.5
C67 C62 H62A 109.5
C65 C62 H62A 109.5
C68 C63 C67 109.9(3)
C68 C63 C69 109.4(3)
C67 C63 C69 108.8(3)
C68 C63 H63A 109.5
C67 C63 H63A 109.5
C69 C63 H63A 109.5
C68 C64 C66 109.8(3)
C68 C64 C70 109.5(3)
C66 C64 C70 109.3(3)
C68 C64 H64A 109.4
C66 C64 H64A 109.4
C70 C64 H64A 109.4
C62 C65 C61 111.2(3)
C62 C65 H65A 109.4
C61 C65 H65A 109.4
C62 C65 H65B 109.4
C61 C65 H65B 109.4
H65A C65 H65B 108.0
C64 C66 C61 112.1(3)
C64 C66 H66A 109.2
C61 C66 H66A 109.2
C64 C66 H66B 109.2
C61 C66 H66B 109.2
H66A C66 H66B 107.9
C62 C67 C63 109.9(3)
C62 C67 H67A 109.7
C63 C67 H67A 109.7
C62 C67 H67B 109.7
C63 C67 H67B 109.7
H67A C67 H67B 108.2
C64 C68 C63 108.9(3)
C64 C68 H68A 109.9
C63 C68 H68A 109.9
C64 C68 H68B 109.9
C63 C68 H68B 109.9
H68A C68 H68B 108.3
C63 C69 C61 111.7(3)
C63 C69 H69A 109.3
C61 C69 H69A 109.3
C63 C69 H69B 109.3
C61 C69 H69B 109.3
H69A C69 H69B 108.0
C62 C70 C64 109.2(3)
C62 C70 H70A 109.8
C64 C70 H70A 109.8
C62 C70 H70B 109.8
C64 C70 H70B 109.8
H70A C70 H70B 108.3
C79 C71 C75 109.6(3)
C79 C71 C60 110.5(3)
C75 C71 C60 108.3(3)
C79 C71 C76 105.5(3)
C75 C71 C76 106.0(3)
C60 C71 C76 116.8(3)
C80 C72 C77 111.3(4)
C80 C72 C75 107.7(3)
C77 C72 C75 108.8(3)
C80 C72 H72A 109.7
C77 C72 H72A 109.7
C75 C72 H72A 109.7
C78 C73 C77 110.6(4)
C78 C73 C79 108.4(3)
C77 C73 C79 107.7(3)
C78 C73 H73A 110.0
C77 C73 H73A 110.0
C79 C73 H73A 110.0
C78 C74 C80 110.8(3)
C78 C74 C76 106.7(3)
C80 C74 C76 109.2(3)
C78 C74 H74A 110.0
C80 C74 H74A 110.0
C76 C74 H74A 110.0
C71 C75 C72 111.8(3)
C71 C75 H75A 109.3
C72 C75 H75A 109.3
C71 C75 H75B 109.3
C72 C75 H75B 109.3
H75A C75 H75B 107.9
C74 C76 C71 112.2(3)
C74 C76 H76A 109.2
C71 C76 H76A 109.2
C74 C76 H76B 109.2
C71 C76 H76B 109.2
H76A C76 H76B 107.9
C73 C77 C72 110.7(3)
C73 C77 H77A 109.5
C72 C77 H77A 109.5
C73 C77 H77B 109.5
C72 C77 H77B 109.5
H77A C77 H77B 108.1
C73 C78 C74 110.8(3)
C73 C78 H78A 109.5
C74 C78 H78A 109.5
C73 C78 H78B 109.5
C74 C78 H78B 109.5
H78A C78 H78B 108.1
C71 C79 C73 111.9(3)
C71 C79 H79A 109.2
C73 C79 H79A 109.2
C71 C79 H79B 109.2
C73 C79 H79B 109.2
H79A C79 H79B 107.9
C72 C80 C74 110.2(3)
C72 C80 H80A 109.6
C74 C80 H80A 109.6
C72 C80 H80B 109.6
C74 C80 H80B 109.6
H80A C80 H80B 108.1
C58 C81 H81A 109.5
C58 C81 H81B 109.5
H81A C81 H81B 109.5
C58 C81 H81C 109.5
H81A C81 H81C 109.5
H81B C81 H81C 109.5
C101 C102 C103 103.2(7)
C101 C102 H10E 111.1
C103 C102 H10E 111.1
C101 C102 H10F 111.1
C103 C102 H10F 111.1
H10E C102 H10F 109.1
C104 C103 C102 105.5(7)
C104 C103 H10G 110.6
C102 C103 H10G 110.6
C104 C103 H10H 110.6
C102 C103 H10H 110.6
H10G C103 H10H 108.8
C105 C104 C103 106.9(7)
C105 C104 H10I 110.3
C103 C104 H10I 110.3
C105 C104 H10J 110.3
C103 C104 H10J 110.3
H10I C104 H10J 108.6
C104 C105 C106 105.7(8)
C104 C105 H10K 110.6
C106 C105 H10K 110.6
C104 C105 H10L 110.6
C106 C105 H10L 110.6
H10K C105 H10L 108.7
C112 C111 H11C 109.5
C112 C111 H11D 109.5
H11C C111 H11D 109.5
C112 C111 H11E 109.5
H11C C111 H11E 109.5
H11D C111 H11E 109.5
C111 C112 C113 98.8(15)
C111 C112 H11F 112.0
C113 C112 H11F 112.0
C111 C112 H11G 112.0
C113 C112 H11G 112.0
H11F C112 H11G 109.7
C112 C113 C114 116.9(15)
C112 C113 H11H 108.1
C114 C113 H11H 108.1
C112 C113 H11I 108.1
C114 C113 H11I 108.1
H11H C113 H11I 107.3
C115 C114 C113 127.6(17)
C115 C114 H11J 105.4
C113 C114 H11J 105.4
C115 C114 H11K 105.4
C113 C114 H11K 105.4
H11J C114 H11K 106.0
C114 C115 C116 128(2)
C114 C115 H11L 105.2
C116 C115 H11L 105.2
C114 C115 H11M 105.2
C116 C115 H11M 105.2
H11L C115 H11M 105.9
C115 C116 H11N 109.5
C115 C116 H11O 109.5
H11N C116 H11O 109.5
C115 C116 H11P 109.5
H11N C116 H11P 109.5
H11O C116 H11P 109.5
C202 C201 C206 120.0
C202 C201 H201 120.0
C206 C201 H201 120.0
C201 C202 C203 120.0
C201 C202 H202 120.0
C203 C202 H202 120.0
C204 C203 C202 120.0
C204 C203 H203 120.0
C202 C203 H203 120.0
C203 C204 C205 120.0
C203 C204 H204 120.0
C205 C204 H204 120.0
C206 C205 C204 120.0
C206 C205 H205 120.0
C204 C205 H205 120.0
C205 C206 C201 120.0
C205 C206 H206 120.0
C201 C206 H206 120.0
C212 C211 H21C 109.5
C212 C211 H21D 109.5
H21C C211 H21D 109.5
C212 C211 H21E 109.5
H21C C211 H21E 109.5
H21D C211 H21E 109.5
C213 C212 C211 110.3(18)
C213 C212 H21F 109.6
C211 C212 H21F 109.6
C213 C212 H21G 109.6
C211 C212 H21G 109.6
H21F C212 H21G 108.1
C212 C213 C214 131(2)
C212 C213 H21H 104.4
C214 C213 H21H 104.4
C212 C213 H21I 104.4
C214 C213 H21I 104.4
H21H C213 H21I 105.6
C215 C214 C213 110.7(17)
C215 C214 H21J 109.5
C213 C214 H21J 109.5
C215 C214 H21K 109.5
C213 C214 H21K 109.5
H21J C214 H21K 108.1
C214 C215 C216 111.2(17)
C214 C215 H21L 109.4
C216 C215 H21L 109.4
C214 C215 H21M 109.4
C216 C215 H21M 109.4
H21L C215 H21M 108.0
C215 C216 H21N 109.5
C215 C216 H21O 109.5
H21N C216 H21O 109.5
C215 C216 H21P 109.5
H21N C216 H21P 109.5
H21O C216 H21P 109.5

loop_
_geom_bond_atom_site_label_1
_geom_bond_atom_site_label_2
_geom_bond_distance
U1 O3 2.151(3)
U1 O2 2.175(3)
U1 O1 2.177(3)
U1A O2 2.133(3)
U1A O1 2.151(3)
U1A O3 2.159(3)
O1 C1 1.361(4)
O2 C28 1.360(4)
O3 C55 1.355(4)
C1 C2 1.411(5)
C1 C6 1.419(5)
C2 C3 1.396(5)
C2 C7 1.534(5)
C3 C4 1.393(6)
C3 H3A 0.9500
C4 C5 1.374(5)
C4 C27 1.518(6)
C5 C6 1.396(5)
C5 H5A 0.9500
C6 C17 1.534(5)
C7 C15 1.544(5)
C7 C11 1.544(5)
C7 C12 1.547(5)
C8 C13 1.528(6)
C8 C16 1.529(5)
C8 C11 1.532(6)
C8 H8A 1.0000
C9 C14 1.532(5)
C9 C13 1.534(5)
C9 C15 1.538(6)
C9 H9A 1.0000
C10 C16 1.526(6)
C10 C12 1.532(6)
C10 C14 1.533(6)
C10 H10A 1.0000
C11 H11A 0.9900
C11 H11B 0.9900
C12 H12A 0.9900
C12 H12B 0.9900
C13 H13A 0.9900
C13 H13B 0.9900
C14 H14A 0.9900
C14 H14B 0.9900
C15 H15A 0.9900
C15 H15B 0.9900
C16 H16A 0.9900
C16 H16B 0.9900
C17 C21 1.543(5)
C17 C25 1.545(5)
C17 C22 1.546(5)
C18 C23 1.526(5)
C18 C26 1.534(5)
C18 C21 1.537(5)
C18 H18A 1.0000
C19 C24 1.530(5)
C19 C25 1.534(5)
C19 C23 1.536(6)
C19 H19A 1.0000
C20 C26 1.515(5)
C20 C22 1.516(5)
C20 C24 1.519(5)
C20 H20A 1.0000
C21 H21A 0.9900
C21 H21B 0.9900
C22 H22A 0.9900
C22 H22B 0.9900
C23 H23A 0.9900
C23 H23B 0.9900
C24 H24A 0.9900
C24 H24B 0.9900
C25 H25A 0.9900
C25 H25B 0.9900
C26 H26A 0.9900
C26 H26B 0.9900
C27 H27A 0.9800
C27 H27B 0.9800
C27 H27C 0.9800
C28 C29 1.413(5)
C28 C33 1.427(5)
C29 C30 1.394(5)
C29 C34 1.542(5)
C30 C31 1.392(5)
C30 H30A 0.9500
C31 C32 1.382(5)
C31 C54 1.512(5)
C32 C33 1.392(5)
C32 H32A 0.9500
C33 C44 1.538(5)
C34 C42 1.540(5)
C34 C38 1.541(5)
C34 C39 1.560(5)
C35 C43 1.516(5)
C35 C40 1.525(5)
C35 C38 1.546(5)
C35 H35A 1.0000
C36 C40 1.510(6)
C36 C41 1.522(6)
C36 C42 1.549(5)
C36 H36A 1.0000
C37 C43 1.517(6)
C37 C41 1.533(5)
C37 C39 1.543(5)
C37 H37A 1.0000
C38 H38A 0.9900
C38 H38B 0.9900
C39 H39A 0.9900
C39 H39B 0.9900
C40 H40A 0.9900
C40 H40B 0.9900
C41 H41A 0.9900
C41 H41B 0.9900
C42 H42A 0.9900
C42 H42B 0.9900
C43 H43A 0.9900
C43 H43B 0.9900
C44 C49 1.535(5)
C44 C48 1.548(5)
C44 C52 1.553(5)
C45 C50 1.531(5)
C45 C53 1.533(5)
C45 C48 1.545(5)
C45 H45A 1.0000
C46 C51 1.529(5)
C46 C50 1.532(5)
C46 C52 1.532(5)
C46 H46A 1.0000
C47 C53 1.529(5)
C47 C49 1.535(5)
C47 C51 1.535(5)
C47 H47A 1.0000
C48 H48A 0.9900
C48 H48B 0.9900
C49 H49A 0.9900
C49 H49B 0.9900
C50 H50A 0.9900
C50 H50B 0.9900
C51 H51A 0.9900
C51 H51B 0.9900
C52 H52A 0.9900
C52 H52B 0.9900
C53 H53A 0.9900
C53 H53B 0.9900
C54 H54A 0.9800
C54 H54B 0.9800
C54 H54C 0.9800
C55 C60 1.403(5)
C55 C56 1.427(5)
C56 C57 1.397(5)
C56 C61 1.532(5)
C57 C58 1.386(6)
C57 H57A 0.9500
C58 C59 1.373(6)
C58 C81 1.506(6)
C59 C60 1.404(5)
C59 H59A 0.9500
C60 C71 1.549(5)
C61 C69 1.538(5)
C61 C66 1.551(5)
C61 C65 1.553(5)
C62 C70 1.531(5)
C62 C67 1.534(6)
C62 C65 1.536(5)
C62 H62A 1.0000
C63 C68 1.533(6)
C63 C67 1.537(5)
C63 C69 1.538(5)
C63 H63A 1.0000
C64 C68 1.529(6)
C64 C66 1.530(5)
C64 C70 1.542(5)
C64 H64A 1.0000
C65 H65A 0.9900
C65 H65B 0.9900
C66 H66A 0.9900
C66 H66B 0.9900
C67 H67A 0.9900
C67 H67B 0.9900
C68 H68A 0.9900
C68 H68B 0.9900
C69 H69A 0.9900
C69 H69B 0.9900
C70 H70A 0.9900
C70 H70B 0.9900
C71 C79 1.537(5)
C71 C75 1.541(5)
C71 C76 1.551(5)
C72 C80 1.501(6)
C72 C77 1.522(6)
C72 C75 1.548(6)
C72 H72A 1.0000
C73 C78 1.510(6)
C73 C77 1.521(6)
C73 C79 1.550(6)
C73 H73A 1.0000
C74 C78 1.517(5)
C74 C80 1.521(6)
C74 C76 1.551(6)
C74 H74A 1.0000
C75 H75A 0.9900
C75 H75B 0.9900
C76 H76A 0.9900
C76 H76B 0.9900
C77 H77A 0.9900
C77 H77B 0.9900
C78 H78A 0.9900
C78 H78B 0.9900
C79 H79A 0.9900
C79 H79B 0.9900
C80 H80A 0.9900
C80 H80B 0.9900
C81 H81A 0.9800
C81 H81B 0.9800
C81 H81C 0.9800
C101 C102 1.529(9)
C101 H10B 0.9800
C101 H10C 0.9800
C101 H10D 0.9800
C102 C103 1.548(9)
C102 H10E 0.9900
C102 H10F 0.9900
C103 C104 1.539(8)
C103 H10G 0.9900
C103 H10H 0.9900
C104 C105 1.498(9)
C104 H10I 0.9900
C104 H10J 0.9900
C105 C106 1.563(9)
C105 H10K 0.9900
C105 H10L 0.9900
C106 H10M 0.9800
C106 H10N 0.9800
C106 H10O 0.9800
C111 C112 1.444(16)
C111 H11C 0.9800
C111 H11D 0.9800
C111 H11E 0.9800
C112 C113 1.495(16)
C112 H11F 0.9900
C112 H11G 0.9900
C113 C114 1.575(16)
C113 H11H 0.9900
C113 H11I 0.9900
C114 C115 1.415(17)
C114 H11J 0.9900
C114 H11K 0.9900
C115 C116 1.604(16)
C115 H11L 0.9900
C115 H11M 0.9900
C116 H11N 0.9800
C116 H11O 0.9800
C116 H11P 0.9800
C201 C202 1.3900
C201 C206 1.3900
C201 H201 0.9500
C202 C203 1.3900
C202 H202 0.9500
C203 C204 1.3900
C203 H203 0.9500
C204 C205 1.3900
C204 H204 0.9500
C205 C206 1.3900
C205 H205 0.9500
C206 H206 0.9500
C211 C212 1.565(18)
C211 H21C 0.9800
C211 H21D 0.9800
C211 H21E 0.9800
C212 C213 1.499(17)
C212 H21F 0.9900
C212 H21G 0.9900
C213 C214 1.574(17)
C213 H21H 0.9900
C213 H21I 0.9900
C214 C215 1.399(18)
C214 H21J 0.9900
C214 H21K 0.9900
C215 C216 1.629(18)
C215 H21L 0.9900
C215 H21M 0.9900
C216 H21N 0.9800
C216 H21O 0.9800
C216 H21P 0.9800

loop_
_geom_torsion_atom_site_label_1
_geom_torsion_atom_site_label_2
_geom_torsion_atom_site_label_3
_geom_torsion_atom_site_label_4
_geom_torsion
O2 U1A O1 C1 24.9(12)
O3 U1A O1 C1 -137.1(9)
O2 U1A O1 U1 84.7(3)
O3 U1A O1 U1 -77.3(4)
O3 U1 O1 C1 -136.3(5)
O2 U1 O1 C1 76.4(6)
O3 U1 O1 U1A 75.6(4)
O2 U1 O1 U1A -71.7(3)
O1 U1A O2 C28 50.3(6)
O3 U1A O2 C28 -145.8(4)
O1 U1A O2 U1 -83.7(4)
O3 U1A O2 U1 80.2(3)
O3 U1 O2 C28 -148.8(6)
O1 U1 O2 C28 2.4(8)
O3 U1 O2 U1A -78.4(3)
O1 U1 O2 U1A 72.7(3)
O2 U1 O3 C55 -162.7(6)
O1 U1 O3 C55 48.7(8)
O2 U1 O3 U1A 74.9(2)
O1 U1 O3 U1A -73.8(4)
O2 U1A O3 C55 -177.3(7)
O1 U1A O3 C55 -14.4(10)
O2 U1A O3 U1 -83.8(3)
O1 U1A O3 U1 79.2(4)
U1A O1 C1 C2 97.9(10)
U1 O1 C1 C2 68.3(7)
U1A O1 C1 C6 -82.0(11)
U1 O1 C1 C6 -111.5(5)
O1 C1 C2 C3 -177.0(3)
C6 C1 C2 C3 2.8(5)
O1 C1 C2 C7 5.6(5)
C6 C1 C2 C7 -174.6(3)
C1 C2 C3 C4 -0.2(6)
C7 C2 C3 C4 177.2(4)
C2 C3 C4 C5 -1.5(6)
C2 C3 C4 C27 -178.1(4)
C3 C4 C5 C6 0.7(6)
C27 C4 C5 C6 177.2(4)
C4 C5 C6 C1 1.8(6)
C4 C5 C6 C17 -172.5(4)
O1 C1 C6 C5 176.3(3)
C2 C1 C6 C5 -3.5(5)
O1 C1 C6 C17 -9.6(5)
C2 C1 C6 C17 170.6(3)
C3 C2 C7 C15 -120.7(4)
C1 C2 C7 C15 56.6(5)
C3 C2 C7 C11 116.1(4)
C1 C2 C7 C11 -66.6(4)
C3 C2 C7 C12 -1.8(5)
C1 C2 C7 C12 175.5(3)
C13 C8 C11 C7 -57.4(4)
C16 C8 C11 C7 62.6(4)
C2 C7 C11 C8 178.1(3)
C15 C7 C11 C8 54.0(4)
C12 C7 C11 C8 -59.9(4)
C16 C10 C12 C7 -60.2(4)
C14 C10 C12 C7 60.4(4)
C2 C7 C12 C10 179.8(3)
C15 C7 C12 C10 -58.2(4)
C11 C7 C12 C10 58.5(4)
C16 C8 C13 C9 -58.9(4)
C11 C8 C13 C9 60.7(4)
C14 C9 C13 C8 58.8(4)
C15 C9 C13 C8 -60.8(4)
C13 C9 C14 C10 -59.5(4)
C15 C9 C14 C10 60.0(4)
C16 C10 C14 C9 61.3(4)
C12 C10 C14 C9 -59.4(4)
C14 C9 C15 C7 -61.9(4)
C13 C9 C15 C7 58.2(4)
C2 C7 C15 C9 -178.5(3)
C11 C7 C15 C9 -54.6(4)
C12 C7 C15 C9 58.9(4)
C12 C10 C16 C8 58.9(4)
C14 C10 C16 C8 -61.8(4)
C13 C8 C16 C10 60.2(4)
C11 C8 C16 C10 -59.9(4)
C5 C6 C17 C21 -3.5(5)
C1 C6 C17 C21 -177.5(3)
C5 C6 C17 C25 -123.8(4)
C1 C6 C17 C25 62.2(5)
C5 C6 C17 C22 114.5(4)
C1 C6 C17 C22 -59.5(4)
C23 C18 C21 C17 60.1(4)
C26 C18 C21 C17 -60.2(4)
C6 C17 C21 C18 177.2(3)
C25 C17 C21 C18 -58.5(4)
C22 C17 C21 C18 58.1(4)
C26 C20 C22 C17 60.5(4)
C24 C20 C22 C17 -60.0(4)
C6 C17 C22 C20 -179.4(3)
C21 C17 C22 C20 -57.8(4)
C25 C17 C22 C20 56.7(4)
C26 C18 C23 C19 60.8(4)
C21 C18 C23 C19 -59.1(4)
C24 C19 C23 C18 -59.6(4)
C25 C19 C23 C18 60.4(4)
C26 C20 C24 C19 -59.5(4)
C22 C20 C24 C19 61.5(4)
C25 C19 C24 C20 -60.3(4)
C23 C19 C24 C20 59.3(4)
C24 C19 C25 C17 57.1(4)
C23 C19 C25 C17 -62.8(4)
C6 C17 C25 C19 -176.0(3)
C21 C17 C25 C19 60.2(4)
C22 C17 C25 C19 -54.8(4)
C22 C20 C26 C18 -60.0(4)
C24 C20 C26 C18 59.9(4)
C23 C18 C26 C20 -61.3(4)
C21 C18 C26 C20 59.4(4)
U1A O2 C28 C29 -95.0(5)
U1 O2 C28 C29 -67.9(8)
U1A O2 C28 C33 84.3(6)
U1 O2 C28 C33 111.4(6)
O2 C28 C29 C30 168.9(3)
C33 C28 C29 C30 -10.4(5)
O2 C28 C29 C34 -13.3(5)
C33 C28 C29 C34 167.4(3)
C28 C29 C30 C31 2.9(5)
C34 C29 C30 C31 -175.0(3)
C29 C30 C31 C32 4.3(5)
C29 C30 C31 C54 -178.2(3)
C30 C31 C32 C33 -4.3(5)
C54 C31 C32 C33 178.3(3)
C31 C32 C33 C28 -2.8(5)
C31 C32 C33 C44 176.7(3)
O2 C28 C33 C32 -168.9(3)
C29 C28 C33 C32 10.3(5)
O2 C28 C33 C44 11.5(5)
C29 C28 C33 C44 -169.2(3)
C30 C29 C34 C42 -110.7(4)
C28 C29 C34 C42 71.6(4)
C30 C29 C34 C38 126.2(4)
C28 C29 C34 C38 -51.5(5)
C30 C29 C34 C39 8.6(5)
C28 C29 C34 C39 -169.2(3)
C42 C34 C38 C35 55.1(4)
C29 C34 C38 C35 179.1(3)
C39 C34 C38 C35 -59.4(4)
C43 C35 C38 C34 61.8(4)
C40 C35 C38 C34 -57.5(4)
C43 C37 C39 C34 -59.4(4)
C41 C37 C39 C34 60.3(4)
C42 C34 C39 C37 -59.2(4)
C38 C34 C39 C37 58.0(4)
C29 C34 C39 C37 178.2(3)
C41 C36 C40 C35 56.3(4)
C42 C36 C40 C35 -62.2(4)
C43 C35 C40 C36 -56.3(4)
C38 C35 C40 C36 61.8(4)
C40 C36 C41 C37 -57.4(4)
C42 C36 C41 C37 61.2(4)
C43 C37 C41 C36 59.1(4)
C39 C37 C41 C36 -60.4(4)
C38 C34 C42 C36 -54.6(4)
C29 C34 C42 C36 -177.6(3)
C39 C34 C42 C36 59.7(4)
C40 C36 C42 C34 57.7(4)
C41 C36 C42 C34 -62.1(4)
C40 C35 C43 C37 57.4(4)
C38 C35 C43 C37 -60.1(4)
C41 C37 C43 C35 -59.2(4)
C39 C37 C43 C35 59.6(4)
C32 C33 C44 C49 108.7(4)
C28 C33 C44 C49 -71.8(4)
C32 C33 C44 C48 -10.4(5)
C28 C33 C44 C48 169.1(3)
C32 C33 C44 C52 -129.2(4)
C28 C33 C44 C52 50.3(4)
C50 C45 C48 C44 59.7(4)
C53 C45 C48 C44 -60.8(4)
C49 C44 C48 C45 58.9(4)
C33 C44 C48 C45 -178.9(3)
C52 C44 C48 C45 -58.1(4)
C53 C47 C49 C44 61.4(4)
C51 C47 C49 C44 -58.5(4)
C33 C44 C49 C47 178.3(3)
C48 C44 C49 C47 -59.6(4)
C52 C44 C49 C47 55.7(4)
C53 C45 C50 C46 60.8(4)
C48 C45 C50 C46 -59.7(4)
C51 C46 C50 C45 -59.9(4)
C52 C46 C50 C45 60.5(4)
C50 C46 C51 C47 59.4(4)
C52 C46 C51 C47 -60.2(4)
C53 C47 C51 C46 -59.8(4)
C49 C47 C51 C46 59.9(4)
C51 C46 C52 C44 58.2(4)
C50 C46 C52 C44 -61.9(4)
C49 C44 C52 C46 -55.2(4)
C33 C44 C52 C46 -178.7(3)
C48 C44 C52 C46 59.7(4)
C49 C47 C53 C45 -59.6(4)
C51 C47 C53 C45 60.2(4)
C50 C45 C53 C47 -61.0(4)
C48 C45 C53 C47 59.8(4)
U1 O3 C55 C60 -81.6(7)
U1A O3 C55 C60 -43.2(10)
U1 O3 C55 C56 97.1(7)
U1A O3 C55 C56 135.5(7)
O3 C55 C56 C57 -174.1(3)
C60 C55 C56 C57 4.6(5)
O3 C55 C56 C61 8.5(5)
C60 C55 C56 C61 -172.8(3)
C55 C56 C57 C58 -1.7(6)
C61 C56 C57 C58 175.8(4)
C56 C57 C58 C59 -1.2(6)
C56 C57 C58 C81 -179.1(4)
C57 C58 C59 C60 1.2(6)
C81 C58 C59 C60 179.1(4)
O3 C55 C60 C59 174.1(3)
C56 C55 C60 C59 -4.6(5)
O3 C55 C60 C71 -8.4(6)
C56 C55 C60 C71 173.0(3)
C58 C59 C60 C55 1.6(6)
C58 C59 C60 C71 -176.2(4)
C57 C56 C61 C69 -119.1(4)
C55 C56 C61 C69 58.3(4)
C57 C56 C61 C66 -1.2(5)
C55 C56 C61 C66 176.2(3)
C57 C56 C61 C65 118.4(4)
C55 C56 C61 C65 -64.3(5)
C70 C62 C65 C61 61.9(4)
C67 C62 C65 C61 -58.1(4)
C56 C61 C65 C62 178.0(3)
C69 C61 C65 C62 55.4(4)
C66 C61 C65 C62 -59.3(4)
C68 C64 C66 C61 60.0(4)
C70 C64 C66 C61 -60.1(4)
C56 C61 C66 C64 -177.9(3)
C69 C61 C66 C64 -58.0(4)
C65 C61 C66 C64 58.8(4)
C70 C62 C67 C63 -58.9(4)
C65 C62 C67 C63 60.8(4)
C68 C63 C67 C62 59.1(4)
C69 C63 C67 C62 -60.8(4)
C66 C64 C68 C63 -59.2(4)
C70 C64 C68 C63 60.8(4)
C67 C63 C68 C64 -59.8(4)
C69 C63 C68 C64 59.7(4)
C68 C63 C69 C61 -61.2(4)
C67 C63 C69 C61 59.0(4)
C56 C61 C69 C63 179.6(3)
C66 C61 C69 C63 58.4(4)
C65 C61 C69 C63 -56.0(4)
C67 C62 C70 C64 59.8(4)
C65 C62 C70 C64 -60.2(4)
C68 C64 C70 C62 -61.1(4)
C66 C64 C70 C62 59.2(4)
C55 C60 C71 C79 120.6(4)
C59 C60 C71 C79 -61.8(4)
C55 C60 C71 C75 -119.3(4)
C59 C60 C71 C75 58.3(4)
C55 C60 C71 C76 0.1(5)
C59 C60 C71 C76 177.7(3)
C79 C71 C75 C72 -54.1(4)
C60 C71 C75 C72 -174.8(3)
C76 C71 C75 C72 59.2(4)
C80 C72 C75 C71 -63.4(4)
C77 C72 C75 C71 57.3(5)
C78 C74 C76 C71 -61.9(4)
C80 C74 C76 C71 58.0(4)
C79 C71 C76 C74 59.8(4)
C75 C71 C76 C74 -56.4(4)
C60 C71 C76 C74 -177.0(3)
C78 C73 C77 C72 -56.0(5)
C79 C73 C77 C72 62.3(4)
C80 C72 C77 C73 56.7(5)
C75 C72 C77 C73 -61.8(5)
C77 C73 C78 C74 56.5(4)
C79 C73 C78 C74 -61.3(4)
C80 C74 C78 C73 -57.3(5)
C76 C74 C78 C73 61.5(4)
C75 C71 C79 C73 55.4(4)
C60 C71 C79 C73 174.6(3)
C76 C71 C79 C73 -58.3(4)
C78 C73 C79 C71 60.5(4)
C77 C73 C79 C71 -59.2(4)
C77 C72 C80 C74 -57.0(5)
C75 C72 C80 C74 62.1(4)
C78 C74 C80 C72 57.2(5)
C76 C74 C80 C72 -60.1(4)
C101 C102 C103 C104 -177.9(10)
C102 C103 C104 C105 -176.0(12)
C103 C104 C105 C106 179.6(14)
C111 C112 C113 C114 153.8(19)
C112 C113 C114 C115 -179(2)
C113 C114 C115 C116 151(3)
C206 C201 C202 C203 0.0
C201 C202 C203 C204 0.0
C202 C203 C204 C205 0.0
C203 C204 C205 C206 0.0
C204 C205 C206 C201 0.0
C202 C201 C206 C205 0.0
C211 C212 C213 C214 152(3)
C212 C213 C214 C215 176(3)
C213 C214 C215 C216 1(4)
